data_4117586
loop_
_publ_author_name
'Haejin Kim'
'Young Ho Rhee'

_publ_section_title
;
 Stereodefined N,O-Acetals: Pd-Catalyzed Synthesis from Homopropargylic
 Amines and Utility in the Flexible Synthesis of 2,6-Substituted
 Piperidines
;
_journal_name_full 'Journal of the American Chemical Society'
_journal_page_first 4011
_journal_page_last 4014
_journal_paper_doi 10.1021/ja2116298
_journal_volume 134
_journal_year 2012
_chemical_absolute_configuration ad
_chemical_formula_sum 'C21 H23 N O3 S'
_chemical_formula_weight 369.46
_chemical_name_systematic
; 
 ? 
;
_space_group_IT_number 19
_symmetry_cell_setting orthorhombic
_symmetry_space_group_name_Hall 'P 2ac 2ab'
_symmetry_space_group_name_H-M 'P 21 21 21'
_atom_sites_solution_hydrogens geom
_atom_sites_solution_primary direct
_atom_sites_solution_secondary difmap
_audit_creation_method SHELXL-97
_cell_angle_alpha 90.00
_cell_angle_beta 90.00
_cell_angle_gamma 90.00
_cell_formula_units_Z 4
_cell_length_a 6.3294(5)
_cell_length_b 14.2360(12)
_cell_length_c 20.5165(15)
_cell_measurement_reflns_used 9962
_cell_measurement_temperature 100(2)
_cell_measurement_theta_max 36.241
_cell_measurement_theta_min 3.305
_cell_volume 1848.6(3)
_computing_cell_refinement 'Bruekr APEX II'
_computing_data_collection 'Bruekr APEX II'
_computing_data_reduction 'Bruekr SAINT'
_computing_molecular_graphics 'Diamond 3.1'
_computing_publication_material 'Diamond 3.1'
_computing_structure_refinement 'SHELXL-97 (Sheldrick, 1997)'
_computing_structure_solution 'SHELXS-97 (Sheldrick, 1990)'
_diffrn_ambient_temperature 100(2)
_diffrn_measured_fraction_theta_full 0.968
_diffrn_measured_fraction_theta_max 0.968
_diffrn_measurement_device_type 'Bruker APEX II'
_diffrn_radiation_monochromator graphite
_diffrn_radiation_source 'fine-focus sealed tube'
_diffrn_radiation_type MoK\a
_diffrn_radiation_wavelength 0.71073
_diffrn_reflns_av_R_equivalents 0.0487
_diffrn_reflns_av_sigmaI/netI 0.0698
_diffrn_reflns_limit_h_max 12
_diffrn_reflns_limit_h_min -7
_diffrn_reflns_limit_k_max 26
_diffrn_reflns_limit_k_min -27
_diffrn_reflns_limit_l_max 33
_diffrn_reflns_limit_l_min -39
_diffrn_reflns_number 42453
_diffrn_reflns_theta_full 42.68
_diffrn_reflns_theta_max 42.68
_diffrn_reflns_theta_min 1.74
_exptl_absorpt_coefficient_mu 0.196
_exptl_absorpt_correction_T_max 0.9619
_exptl_absorpt_correction_T_min 0.8751
_exptl_absorpt_correction_type empirical
_exptl_absorpt_process_details SADABS
_exptl_crystal_colour colorless
_exptl_crystal_density_diffrn 1.327
_exptl_crystal_description block
_exptl_crystal_F_000 784
_exptl_crystal_size_max 0.70
_exptl_crystal_size_mid 0.20
_exptl_crystal_size_min 0.20
_refine_diff_density_max 0.432
_refine_diff_density_min -0.471
_refine_diff_density_rms 0.071
_refine_ls_abs_structure_details 'Flack H D (1983), Acta Cryst. A39, 876-881'
_refine_ls_abs_structure_Flack -0.04(4)
_refine_ls_extinction_method none
_refine_ls_goodness_of_fit_ref 1.035
_refine_ls_hydrogen_treatment constr
_refine_ls_matrix_type full
_refine_ls_number_parameters 235
_refine_ls_number_reflns 12600
_refine_ls_number_restraints 0
_refine_ls_restrained_S_all 1.035
_refine_ls_R_factor_all 0.0734
_refine_ls_R_factor_gt 0.0489
_refine_ls_shift/su_max 0.000
_refine_ls_shift/su_mean 0.000
_refine_ls_structure_factor_coef Fsqd
_refine_ls_weighting_details 'calc w=1/[\s^2^(Fo^2^)+(0.0610P)^2^+0.0000P] where P=(Fo^2^+2Fc^2^)/3'
_refine_ls_weighting_scheme calc
_refine_ls_wR_factor_gt 0.1099
_refine_ls_wR_factor_ref 0.1213
_reflns_number_gt 9617
_reflns_number_total 12600
_reflns_threshold_expression >2sigma(I)
_cod_data_source_file ja2116298_si_002.cif
_cod_data_source_block p212121
_cod_database_code 4117586

loop_
_symmetry_equiv_pos_as_xyz
'x, y, z'
'-x+1/2, -y, z+1/2'
'-x, y+1/2, -z+1/2'
'x+1/2, -y+1/2, -z'

loop_
_atom_site_label
_atom_site_type_symbol
_atom_site_fract_x
_atom_site_fract_y
_atom_site_fract_z
_atom_site_U_iso_or_equiv
_atom_site_adp_type
_atom_site_occupancy
_atom_site_symmetry_multiplicity
_atom_site_calc_flag
_atom_site_refinement_flags
S1 S 0.78105(3) 0.649955(18) 0.186060(12) 0.01270(5) Uani 1 1 d .
O1 O 0.70083(13) 0.57312(6) 0.14798(4) 0.01971(16) Uani 1 1 d .
O2 O 0.63181(12) 0.71255(7) 0.21647(4) 0.02005(17) Uani 1 1 d .
O3 O 1.35711(14) 0.51765(7) 0.37083(4) 0.02243(17) Uani 1 1 d .
N1 N 0.93802(13) 0.60684(6) 0.24096(4) 0.01257(14) Uani 1 1 d .
C1 C 0.94404(14) 0.72018(7) 0.13651(5) 0.01240(15) Uani 1 1 d .
C2 C 0.86213(15) 0.80242(8) 0.10987(5) 0.01524(17) Uani 1 1 d .
H2B H 0.7211 0.8211 0.1190 0.018 Uiso 1 1 calc R
C3 C 1.15037(15) 0.69184(8) 0.12263(5) 0.01513(17) Uani 1 1 d .
H3A H 1.2049 0.6353 0.1406 0.018 Uiso 1 1 calc R
C4 C 0.98979(16) 0.85682(9) 0.06965(5) 0.01736(18) Uani 1 1 d .
H4A H 0.9345 0.9128 0.0511 0.021 Uiso 1 1 calc R
C5 C 1.27491(17) 0.74721(9) 0.08232(5) 0.01732(18) Uani 1 1 d .
H5A H 1.4150 0.7279 0.0725 0.021 Uiso 1 1 calc R
C6 C 1.19728(17) 0.83073(8) 0.05606(5) 0.01685(18) Uani 1 1 d .
C7 C 1.3384(2) 0.89390(10) 0.01621(6) 0.0246(2) Uani 1 1 d .
H7A H 1.2581 0.9490 0.0018 0.037 Uiso 1 1 calc R
H7B H 1.3902 0.8595 -0.0220 0.037 Uiso 1 1 calc R
H7C H 1.4585 0.9142 0.0428 0.037 Uiso 1 1 calc R
C8 C 0.99230(14) 0.50568(7) 0.24021(5) 0.01333(16) Uani 1 1 d .
H8A H 0.9836 0.4837 0.1940 0.016 Uiso 1 1 calc R
C9 C 0.83976(16) 0.44775(8) 0.27948(6) 0.01602(18) Uani 1 1 d .
H9A H 0.8282 0.4590 0.3250 0.019 Uiso 1 1 calc R
C10 C 0.72127(18) 0.38170(8) 0.25286(7) 0.0221(2) Uani 1 1 d .
H10A H 0.7308 0.3695 0.2074 0.027 Uiso 1 1 calc R
H10B H 0.6265 0.3464 0.2791 0.027 Uiso 1 1 calc R
C11 C 1.22276(16) 0.49233(8) 0.26302(5) 0.01555(17) Uani 1 1 d .
H11A H 1.2463 0.4252 0.2733 0.019 Uiso 1 1 calc R
H11B H 1.3192 0.5095 0.2270 0.019 Uiso 1 1 calc R
C12 C 1.27636(15) 0.55075(8) 0.32218(5) 0.01466(16) Uani 1 1 d .
C14 C 1.22632(14) 0.65353(7) 0.31478(5) 0.01412(15) Uani 1 1 d .
H14A H 1.3183 0.6810 0.2807 0.017 Uiso 1 1 calc R
H14B H 1.2563 0.6863 0.3563 0.017 Uiso 1 1 calc R
C15 C 0.99334(13) 0.66881(7) 0.29607(5) 0.01205(15) Uani 1 1 d .
H15A H 0.9797 0.7350 0.2804 0.014 Uiso 1 1 calc R
C16 C 0.84601(14) 0.65814(8) 0.35605(5) 0.01403(16) Uani 1 1 d .
H16A H 0.7029 0.6398 0.3413 0.017 Uiso 1 1 calc R
H16B H 0.9006 0.6078 0.3848 0.017 Uiso 1 1 calc R
C17 C 0.83321(15) 0.74917(8) 0.39376(5) 0.01360(16) Uani 1 1 d .
C18 C 0.69579(16) 0.81988(8) 0.37261(6) 0.01733(18) Uani 1 1 d .
H18A H 0.6101 0.8094 0.3353 0.021 Uiso 1 1 calc R
C19 C 0.95796(17) 0.76632(9) 0.44870(6) 0.0189(2) Uani 1 1 d .
H19A H 1.0515 0.7190 0.4640 0.023 Uiso 1 1 calc R
C20 C 0.68254(17) 0.90513(9) 0.40519(6) 0.0202(2) Uani 1 1 d .
H20A H 0.5875 0.9522 0.3904 0.024 Uiso 1 1 calc R
C21 C 0.94641(18) 0.85205(10) 0.48118(6) 0.0225(2) Uani 1 1 d .
H21A H 1.0329 0.8632 0.5182 0.027 Uiso 1 1 calc R
C22 C 0.80838(17) 0.92160(9) 0.45947(6) 0.0216(2) Uani 1 1 d .
H22A H 0.8004 0.9800 0.4817 0.026 Uiso 1 1 calc R

loop_
_atom_site_aniso_label
_atom_site_aniso_U_11
_atom_site_aniso_U_22
_atom_site_aniso_U_33
_atom_site_aniso_U_23
_atom_site_aniso_U_13
_atom_site_aniso_U_12
S1 0.01017(7) 0.01520(10) 0.01273(10) 0.00259(9) -0.00028(8) -0.00140(8)
O1 0.0214(3) 0.0196(4) 0.0181(4) 0.0027(3) -0.0074(3) -0.0083(3)
O2 0.0134(3) 0.0270(4) 0.0198(4) 0.0042(3) 0.0041(3) 0.0062(3)
O3 0.0228(3) 0.0239(4) 0.0206(4) 0.0029(3) -0.0064(3) -0.0002(3)
N1 0.0141(3) 0.0115(3) 0.0121(3) 0.0005(3) -0.0022(3) 0.0001(3)
C1 0.0119(3) 0.0134(4) 0.0118(4) 0.0005(3) 0.0002(3) -0.0015(3)
C2 0.0156(3) 0.0147(4) 0.0155(4) 0.0006(4) -0.0010(3) -0.0001(3)
C3 0.0128(3) 0.0184(5) 0.0142(4) 0.0015(4) 0.0014(3) 0.0013(3)
C4 0.0205(4) 0.0158(4) 0.0158(4) 0.0021(4) -0.0020(3) -0.0029(4)
C5 0.0140(3) 0.0227(5) 0.0153(4) -0.0014(4) 0.0017(3) -0.0029(4)
C6 0.0199(4) 0.0204(5) 0.0103(4) -0.0005(3) 0.0004(3) -0.0072(4)
C7 0.0291(5) 0.0284(6) 0.0165(5) 0.0017(5) 0.0047(4) -0.0130(5)
C8 0.0134(3) 0.0115(4) 0.0151(4) -0.0020(3) -0.0013(3) 0.0000(3)
C9 0.0156(3) 0.0123(4) 0.0202(5) 0.0024(4) -0.0019(3) -0.0001(3)
C10 0.0170(3) 0.0140(4) 0.0354(6) 0.0020(4) -0.0038(4) -0.0024(4)
C11 0.0129(3) 0.0163(4) 0.0175(4) -0.0012(3) -0.0003(3) 0.0024(3)
C12 0.0105(3) 0.0166(4) 0.0169(4) -0.0002(3) 0.0001(3) -0.0013(3)
C14 0.0113(3) 0.0148(4) 0.0162(4) -0.0006(4) -0.0008(3) -0.0020(3)
C15 0.0115(3) 0.0112(4) 0.0135(4) -0.0001(3) 0.0006(3) -0.0019(3)
C16 0.0137(3) 0.0136(4) 0.0148(4) -0.0004(3) 0.0025(3) -0.0013(3)
C17 0.0127(3) 0.0141(4) 0.0140(4) -0.0006(3) 0.0005(3) -0.0009(3)
C18 0.0163(3) 0.0181(4) 0.0175(5) -0.0001(4) -0.0017(3) 0.0017(3)
C19 0.0190(4) 0.0211(5) 0.0165(5) -0.0023(4) -0.0035(4) 0.0026(4)
C20 0.0210(4) 0.0157(4) 0.0238(5) -0.0001(4) 0.0012(4) 0.0031(4)
C21 0.0218(4) 0.0253(6) 0.0206(5) -0.0081(5) -0.0048(4) 0.0001(4)
C22 0.0218(4) 0.0190(5) 0.0241(5) -0.0073(4) 0.0018(4) -0.0004(4)

loop_
_atom_type_symbol
_atom_type_description
_atom_type_scat_dispersion_real
_atom_type_scat_dispersion_imag
_atom_type_scat_source
C C 0.0033 0.0016 'International Tables Vol C Tables 4.2.6.8 and 6.1.1.4'
H H 0.0000 0.0000 'International Tables Vol C Tables 4.2.6.8 and 6.1.1.4'
N N 0.0061 0.0033 'International Tables Vol C Tables 4.2.6.8 and 6.1.1.4'
O O 0.0106 0.0060 'International Tables Vol C Tables 4.2.6.8 and 6.1.1.4'
S S 0.1246 0.1234 'International Tables Vol C Tables 4.2.6.8 and 6.1.1.4'

loop_
_geom_angle_atom_site_label_1
_geom_angle_atom_site_label_2
_geom_angle_atom_site_label_3
_geom_angle
O1 S1 O2 118.34(5)
O1 S1 N1 107.81(5)
O2 S1 N1 109.56(5)
O1 S1 C1 108.99(5)
O2 S1 C1 106.45(5)
N1 S1 C1 104.89(5)
C15 N1 C8 122.29(8)
C15 N1 S1 116.80(7)
C8 N1 S1 120.19(7)
C2 C1 C3 120.75(9)
C2 C1 S1 119.09(7)
C3 C1 S1 120.13(8)
C4 C2 C1 119.01(9)
C5 C3 C1 119.25(10)
C2 C4 C6 121.20(11)
C3 C5 C6 120.94(10)
C4 C6 C5 118.83(10)
C4 C6 C7 120.51(11)
C5 C6 C7 120.60(10)
N1 C8 C9 112.26(8)
N1 C8 C11 109.63(8)
C9 C8 C11 112.12(9)
C10 C9 C8 122.23(11)
C12 C11 C8 112.85(9)
O3 C12 C14 123.24(10)
O3 C12 C11 122.72(10)
C14 C12 C11 114.02(9)
C12 C14 C15 111.36(8)
N1 C15 C14 109.50(8)
N1 C15 C16 113.98(8)
C14 C15 C16 111.35(8)
C17 C16 C15 110.75(8)
C19 C17 C18 118.39(10)
C19 C17 C16 122.16(10)
C18 C17 C16 119.43(9)
C20 C18 C17 121.14(10)
C21 C19 C17 120.63(11)
C18 C20 C22 119.94(11)
C19 C21 C22 120.17(11)
C20 C22 C21 119.72(11)

loop_
_geom_bond_atom_site_label_1
_geom_bond_atom_site_label_2
_geom_bond_distance
S1 O1 1.4369(9)
S1 O2 1.4407(9)
S1 N1 1.6224(9)
S1 C1 1.7599(10)
O3 C12 1.2163(13)
N1 C15 1.4763(13)
N1 C8 1.4806(14)
C1 C2 1.3922(15)
C1 C3 1.3962(13)
C2 C4 1.3906(15)
C3 C5 1.3881(15)
C4 C6 1.3930(15)
C5 C6 1.3948(17)
C6 C7 1.5083(15)
C8 C9 1.5039(15)
C8 C11 1.5437(13)
C9 C10 1.3209(16)
C11 C12 1.5100(15)
C12 C14 1.5048(15)
C14 C15 1.5392(12)
C15 C16 1.5515(14)
C16 C17 1.5115(15)
C17 C19 1.3976(15)
C17 C18 1.3993(15)
C18 C20 1.3880(17)
C19 C21 1.3925(18)
C20 C22 1.3891(16)
C21 C22 1.3935(18)
